data_7151268
loop_
_publ_author_name
'Fox, David J.'
'Morley, Thomas J.'
'Warren, Stuart'

_publ_section_title
;
 Episulfonium ion-mediated cyclic peptide and triazine synthesis
;
_journal_issue 16
_journal_name_full 'Organic &amp;  Biomolecular Chemistry'
_journal_page_first 3120
_journal_paper_doi 10.1039/b606882k
_journal_volume 4
_journal_year 2006
_chemical_formula_moiety 'C36 H45 N3 O3 S3,0.5(H2 O)'
_chemical_formula_sum 'C36 H46 N3 O3.5 S3'
_chemical_formula_weight 672.94
_chemical_name_systematic
;
?
;
_space_group_IT_number 2
_symmetry_cell_setting triclinic
_symmetry_space_group_name_Hall '-P 1'
_symmetry_space_group_name_H-M 'P -1'
_atom_sites_solution_hydrogens geom
_atom_sites_solution_primary direct
_atom_sites_solution_secondary difmap
_audit_creation_method SHELXL-97
_cell_angle_alpha 83.977(1)
_cell_angle_beta 80.763(1)
_cell_angle_gamma 75.344(1)
_cell_formula_units_Z 4
_cell_length_a 12.2457(2)
_cell_length_b 13.6867(3)
_cell_length_c 22.7701(5)
_cell_measurement_reflns_used 78940
_cell_measurement_temperature 120(2)
_cell_measurement_theta_max 27.48
_cell_measurement_theta_min 1.02
_cell_volume 3636.02(13)
_computing_cell_refinement 'HKL Scalepack (Otwinowski & Minor 1997)'
_computing_data_collection 'Collect (Nonius B.V. 1998)'
_computing_data_reduction
;
HKL Denzo and Scalepack (Otwinowski & Minor 1997)
;
_computing_publication_material 'SHELXL-97 (Sheldrick 1997)'
_computing_structure_refinement 'SHELXL-97 (Sheldrick 1997)'
_computing_structure_solution 'SIR-92 (Altomare et al. 1994)'
_diffrn_ambient_temperature 120(2)
_diffrn_measured_fraction_theta_full 0.977
_diffrn_measured_fraction_theta_max 0.977
_diffrn_measurement_device_type 'Nonius Kappa CCD'
_diffrn_measurement_method 'Thin slice \w and \f scans'
_diffrn_radiation_source 'fine-focus sealed tube'
_diffrn_radiation_type MoK\a
_diffrn_radiation_wavelength 0.71073
_diffrn_reflns_av_R_equivalents 0.0878
_diffrn_reflns_av_sigmaI/netI 0.1283
_diffrn_reflns_limit_h_max 15
_diffrn_reflns_limit_h_min -15
_diffrn_reflns_limit_k_max 17
_diffrn_reflns_limit_k_min -17
_diffrn_reflns_limit_l_max 29
_diffrn_reflns_limit_l_min -28
_diffrn_reflns_number 39905
_diffrn_reflns_theta_full 27.48
_diffrn_reflns_theta_max 27.48
_diffrn_reflns_theta_min 3.61
_exptl_absorpt_coefficient_mu 0.243
_exptl_absorpt_correction_T_max 0.990
_exptl_absorpt_correction_T_min 0.868
_exptl_absorpt_correction_type multi-scan
_exptl_absorpt_process_details
;
multi-scan from symmetry-related measurements
Sortav (Blessing 1995)
;
_exptl_crystal_colour colourless
_exptl_crystal_density_diffrn 1.229
_exptl_crystal_density_method 'not measured'
_exptl_crystal_description plate
_exptl_crystal_F_000 1436
_exptl_crystal_size_max 0.35
_exptl_crystal_size_mid 0.35
_exptl_crystal_size_min 0.05
_refine_diff_density_max 1.003
_refine_diff_density_min -0.509
_refine_diff_density_rms 0.096
_refine_ls_extinction_method none
_refine_ls_goodness_of_fit_ref 1.017
_refine_ls_hydrogen_treatment mixed
_refine_ls_matrix_type full
_refine_ls_number_parameters 856
_refine_ls_number_reflns 16301
_refine_ls_number_restraints 8
_refine_ls_restrained_S_all 1.018
_refine_ls_R_factor_all 0.1531
_refine_ls_R_factor_gt 0.0705
_refine_ls_shift/su_max 0.000
_refine_ls_shift/su_mean 0.000
_refine_ls_structure_factor_coef Fsqd
_refine_ls_weighting_details 'calc w=1/[\s^2^(Fo^2^)+(0.1045P)^2^+0.0000P] where P=(Fo^2^+2Fc^2^)/3'
_refine_ls_weighting_scheme calc
_refine_ls_wR_factor_gt 0.1670
_refine_ls_wR_factor_ref 0.2067
_reflns_number_gt 8840
_reflns_number_total 16301
_reflns_threshold_expression >2sigma(I)
_cod_data_source_file b606882k.txt
_cod_data_source_block sw0601
_cod_original_sg_symbol_H-M P-1
_cod_original_formula_sum 'C36 H46 N3 O3.50 S3'
_cod_database_code 7151268

loop_
_symmetry_equiv_pos_as_xyz
'x, y, z'
'-x, -y, -z'

loop_
_atom_site_label
_atom_site_type_symbol
_atom_site_fract_x
_atom_site_fract_y
_atom_site_fract_z
_atom_site_U_iso_or_equiv
_atom_site_adp_type
_atom_site_occupancy
_atom_site_symmetry_multiplicity
_atom_site_calc_flag
_atom_site_refinement_flags
_atom_site_disorder_assembly
_atom_site_disorder_group
S1_1 S 0.20064(7) 0.38537(8) 0.40016(4) 0.0289(2) Uani 1 1 d . . .
S2_1 S 0.22720(8) 0.70386(8) 0.43622(4) 0.0309(2) Uani 1 1 d . . .
S3_1 S 0.76186(8) 0.56665(8) 0.25484(4) 0.0346(3) Uani 1 1 d . . .
O1_1 O 0.4670(2) 0.13604(19) 0.40693(11) 0.0273(6) Uani 1 1 d D . .
H1_1 H 0.496(3) 0.151(3) 0.4403(12) 0.033 Uiso 1 1 d D . .
O2_1 O 0.48321(19) 0.7980(2) 0.49096(10) 0.0255(6) Uani 1 1 d D . .
H2_1 H 0.500(3) 0.838(2) 0.4556(11) 0.031 Uiso 1 1 d D . .
O3_1 O 0.6292(2) 0.5551(2) 0.10321(11) 0.0361(7) Uani 1 1 d D . .
H3_1 H 0.598(3) 0.495(2) 0.1172(17) 0.043 Uiso 1 1 d D . .
N1_1 N 0.4371(2) 0.4776(2) 0.38827(12) 0.0239(7) Uani 1 1 d . . .
N2_1 N 0.4883(2) 0.6183(2) 0.33054(13) 0.0262(7) Uani 1 1 d . . .
N3_1 N 0.4749(2) 0.4759(2) 0.28309(12) 0.0249(7) Uani 1 1 d . . .
C1_1 C 0.4427(3) 0.4349(3) 0.33697(15) 0.0251(8) Uani 1 1 d . . .
C2_1 C 0.4588(3) 0.5695(3) 0.38242(15) 0.0220(8) Uani 1 1 d . . .
C3_1 C 0.4994(3) 0.5656(3) 0.28233(15) 0.0259(8) Uani 1 1 d . . .
C4_1 C 0.4156(3) 0.3334(3) 0.33924(15) 0.0265(8) Uani 1 1 d . . .
H4A_1 H 0.4881 0.2812 0.3330 0.032 Uiso 1 1 calc R . .
H4B_1 H 0.3733 0.3330 0.3057 0.032 Uiso 1 1 calc R . .
C5_1 C 0.3453(3) 0.3035(3) 0.39742(15) 0.0242(8) Uani 1 1 d . . .
H5_1 H 0.3795 0.3195 0.4312 0.029 Uiso 1 1 calc R . .
C6_1 C 0.3482(3) 0.1901(3) 0.40505(15) 0.0255(8) Uani 1 1 d . . .
C7_1 C 0.2785(3) 0.1640(3) 0.46321(17) 0.0327(9) Uani 1 1 d . . .
H7A_1 H 0.2981 0.1948 0.4958 0.049 Uiso 1 1 calc R . .
H7B_1 H 0.2952 0.0903 0.4711 0.049 Uiso 1 1 calc R . .
H7C_1 H 0.1972 0.1900 0.4602 0.049 Uiso 1 1 calc R . .
C8_1 C 0.3122(3) 0.1516(3) 0.35258(17) 0.0319(9) Uani 1 1 d . . .
H8A_1 H 0.3667 0.1583 0.3167 0.048 Uiso 1 1 calc R . .
H8B_1 H 0.2361 0.1915 0.3459 0.048 Uiso 1 1 calc R . .
H8C_1 H 0.3106 0.0803 0.3613 0.048 Uiso 1 1 calc R . .
C9_1 C 0.1627(3) 0.4024(3) 0.47810(16) 0.0279(8) Uani 1 1 d . . .
C10_1 C 0.2268(3) 0.4460(3) 0.50798(16) 0.0280(8) Uani 1 1 d . . .
H10_1 H 0.2923 0.4656 0.4871 0.034 Uiso 1 1 calc R . .
C11_1 C 0.1949(3) 0.4610(3) 0.56841(17) 0.0330(9) Uani 1 1 d . . .
H11_1 H 0.2394 0.4895 0.5892 0.040 Uiso 1 1 calc R . .
C12_1 C 0.0974(3) 0.4339(3) 0.59801(18) 0.0358(10) Uani 1 1 d . . .
H12_1 H 0.0747 0.4447 0.6392 0.043 Uiso 1 1 calc R . .
C13_1 C 0.0336(3) 0.3917(3) 0.56836(18) 0.0364(10) Uani 1 1 d . . .
H13_1 H -0.0328 0.3734 0.5891 0.044 Uiso 1 1 calc R . .
C14_1 C 0.0654(3) 0.3755(3) 0.50847(17) 0.0320(9) Uani 1 1 d . . .
H14_1 H 0.0211 0.3462 0.4881 0.038 Uiso 1 1 calc R . .
C15_1 C 0.4522(3) 0.6205(3) 0.43847(15) 0.0250(8) Uani 1 1 d . . .
H15A_1 H 0.5289 0.6284 0.4422 0.030 Uiso 1 1 calc R . .
H15B_1 H 0.4288 0.5768 0.4732 0.030 Uiso 1 1 calc R . .
C16_1 C 0.3683(3) 0.7247(3) 0.44006(15) 0.0230(8) Uani 1 1 d . . .
H16_1 H 0.3899 0.7664 0.4034 0.028 Uiso 1 1 calc R . .
C17_1 C 0.3701(3) 0.7819(3) 0.49518(15) 0.0236(8) Uani 1 1 d . . .
C18_1 C 0.3527(3) 0.7190(3) 0.55372(16) 0.0341(9) Uani 1 1 d . . .
H18A_1 H 0.3481 0.7601 0.5872 0.051 Uiso 1 1 calc R . .
H18B_1 H 0.4171 0.6597 0.5551 0.051 Uiso 1 1 calc R . .
H18C_1 H 0.2819 0.6969 0.5565 0.051 Uiso 1 1 calc R . .
C19_1 C 0.2843(3) 0.8845(3) 0.49565(18) 0.0356(10) Uani 1 1 d . . .
H19A_1 H 0.2982 0.9245 0.5257 0.053 Uiso 1 1 calc R . .
H19B_1 H 0.2068 0.8744 0.5052 0.053 Uiso 1 1 calc R . .
H19C_1 H 0.2929 0.9205 0.4563 0.053 Uiso 1 1 calc R . .
C20_1 C 0.1572(3) 0.8179(3) 0.39867(19) 0.0361(10) Uani 1 1 d . . .
C21_1 C 0.2052(4) 0.8506(4) 0.3433(2) 0.0481(12) Uani 1 1 d . . .
H21_1 H 0.2779 0.8150 0.3254 0.058 Uiso 1 1 calc R . .
C22_1 C 0.1435(5) 0.9379(4) 0.3141(3) 0.0693(16) Uani 1 1 d . . .
H22_1 H 0.1758 0.9631 0.2767 0.083 Uiso 1 1 calc R . .
C23_1 C 0.0378(6) 0.9864(5) 0.3392(4) 0.081(2) Uani 1 1 d . . .
H23_1 H -0.0042 1.0432 0.3179 0.097 Uiso 1 1 calc R . .
C24_1 C -0.0093(4) 0.9552(5) 0.3944(4) 0.0758(19) Uani 1 1 d . . .
H24_1 H -0.0818 0.9919 0.4119 0.091 Uiso 1 1 calc R . .
C25_1 C 0.0500(4) 0.8690(4) 0.4247(3) 0.0538(13) Uani 1 1 d . . .
H25_1 H 0.0175 0.8456 0.4626 0.065 Uiso 1 1 calc R . .
C26_1 C 0.5470(3) 0.6083(3) 0.22323(16) 0.0282(8) Uani 1 1 d . . .
H26A_1 H 0.5487 0.6795 0.2264 0.034 Uiso 1 1 calc R . .
H26B_1 H 0.4979 0.6071 0.1929 0.034 Uiso 1 1 calc R . .
C27_1 C 0.6691(3) 0.5450(3) 0.20400(15) 0.0278(8) Uani 1 1 d . . .
H27_1 H 0.6674 0.4719 0.2095 0.033 Uiso 1 1 calc R . .
C28_1 C 0.7134(3) 0.5679(3) 0.13766(16) 0.0322(9) Uani 1 1 d . . .
C29_1 C 0.8260(3) 0.4917(4) 0.11904(18) 0.0438(11) Uani 1 1 d . . .
H29A_1 H 0.8534 0.5065 0.0770 0.066 Uiso 1 1 calc R . .
H29B_1 H 0.8140 0.4230 0.1245 0.066 Uiso 1 1 calc R . .
H29C_1 H 0.8828 0.4969 0.1437 0.066 Uiso 1 1 calc R . .
C30_1 C 0.7240(3) 0.6766(3) 0.12432(18) 0.0386(10) Uani 1 1 d . . .
H30A_1 H 0.7514 0.6875 0.0819 0.058 Uiso 1 1 calc R . .
H30B_1 H 0.7781 0.6895 0.1482 0.058 Uiso 1 1 calc R . .
H30C_1 H 0.6493 0.7229 0.1343 0.058 Uiso 1 1 calc R . .
C31_1 C 0.8437(3) 0.4431(3) 0.27342(16) 0.0329(9) Uani 1 1 d . . .
C32_1 C 0.7954(4) 0.3655(4) 0.30032(19) 0.0434(11) Uani 1 1 d . . .
H32_1 H 0.7150 0.3745 0.3058 0.052 Uiso 1 1 calc R . .
C33_1 C 0.8647(4) 0.2747(4) 0.3192(2) 0.0511(12) Uani 1 1 d . . .
H33_1 H 0.8318 0.2208 0.3367 0.061 Uiso 1 1 calc R . .
C34_1 C 0.9804(4) 0.2625(4) 0.3127(2) 0.0500(12) Uani 1 1 d . . .
H34_1 H 1.0274 0.2006 0.3265 0.060 Uiso 1 1 calc R . .
C35_1 C 1.0289(4) 0.3395(4) 0.2862(2) 0.0476(11) Uani 1 1 d . . .
H35_1 H 1.1092 0.3310 0.2817 0.057 Uiso 1 1 calc R . .
C36_1 C 0.9604(3) 0.4288(4) 0.26636(17) 0.0382(10) Uani 1 1 d . . .
H36_1 H 0.9941 0.4815 0.2475 0.046 Uiso 1 1 calc R . .
S1_2 S 0.15645(9) 0.20894(9) 0.11961(5) 0.0405(3) Uani 1 1 d . . .
S2_2 S 0.23139(8) -0.14251(9) 0.10569(5) 0.0377(3) Uani 1 1 d . . .
S3_2 S 0.71301(8) -0.09714(8) 0.22803(4) 0.0342(2) Uani 1 1 d . . .
O1_2 O 0.3765(2) 0.3916(2) 0.08720(11) 0.0350(6) Uani 1 1 d D . .
H1_2 H 0.417(3) 0.359(3) 0.0511(13) 0.042 Uiso 1 1 d D . .
O2_2 O 0.5241(2) -0.3127(2) 0.01831(11) 0.0346(6) Uani 1 1 d D . .
H2_2 H 0.542(3) -0.359(3) 0.0527(13) 0.042 Uiso 1 1 d D . .
O3_2 O 0.52758(19) -0.07207(19) 0.39456(10) 0.0250(5) Uani 1 1 d D . .
H3_2 H 0.510(3) 0.0007(15) 0.3947(16) 0.030 Uiso 1 1 d D . .
N1_2 N 0.4104(3) 0.0435(3) 0.11255(14) 0.0321(7) Uani 1 1 d . . .
N2_2 N 0.4627(3) -0.1093(3) 0.17280(13) 0.0312(7) Uani 1 1 d . . .
N3_2 N 0.4212(3) 0.0491(2) 0.21516(13) 0.0294(7) Uani 1 1 d . . .
C1_2 C 0.3975(3) 0.0931(3) 0.16174(17) 0.0311(9) Uani 1 1 d . . .
C2_2 C 0.4383(3) -0.0577(3) 0.12103(16) 0.0289(9) Uani 1 1 d . . .
C3_2 C 0.4566(3) -0.0515(3) 0.21793(16) 0.0294(9) Uani 1 1 d . . .
C4_2 C 0.3562(4) 0.2066(3) 0.15777(17) 0.0371(10) Uani 1 1 d . . .
H4A_2 H 0.4233 0.2361 0.1532 0.044 Uiso 1 1 calc R . .
H4B_2 H 0.3090 0.2274 0.1960 0.044 Uiso 1 1 calc R . .
C5_2 C 0.2873(3) 0.2518(3) 0.10757(16) 0.0308(9) Uani 1 1 d . . .
H5_2 H 0.3326 0.2239 0.0698 0.037 Uiso 1 1 calc R . .
C6_2 C 0.2661(3) 0.3692(3) 0.09939(17) 0.0335(9) Uani 1 1 d . . .
C7_2 C 0.2006(4) 0.4116(4) 0.04711(18) 0.0425(11) Uani 1 1 d . . .
H7A_2 H 0.2412 0.3784 0.0111 0.064 Uiso 1 1 calc R . .
H7B_2 H 0.1943 0.4846 0.0408 0.064 Uiso 1 1 calc R . .
H7C_2 H 0.1241 0.3990 0.0559 0.064 Uiso 1 1 calc R . .
C8_2 C 0.2068(4) 0.4216(3) 0.15586(18) 0.0439(11) Uani 1 1 d . . .
H8A_2 H 0.1961 0.4950 0.1482 0.066 Uiso 1 1 calc R . .
H8B_2 H 0.2537 0.3979 0.1880 0.066 Uiso 1 1 calc R . .
H8C_2 H 0.1324 0.4056 0.1677 0.066 Uiso 1 1 calc R . .
C9_2 C 0.1455(3) 0.1658(4) 0.05021(18) 0.0411(11) Uani 1 1 d . . .
C10_2 C 0.0375(4) 0.1740(6) 0.0371(2) 0.0762(19) Uani 1 1 d . . .
H10_2 H -0.0268 0.2081 0.0628 0.091 Uiso 1 1 calc R . .
C11_2 C 0.0214(5) 0.1329(7) -0.0134(3) 0.098(3) Uani 1 1 d . . .
H11_2 H -0.0535 0.1360 -0.0210 0.118 Uiso 1 1 calc R . .
C12_2 C 0.1147(5) 0.0877(5) -0.0524(2) 0.0724(18) Uani 1 1 d . . .
H12_2 H 0.1046 0.0606 -0.0873 0.087 Uiso 1 1 calc R . .
C13_2 C 0.2215(4) 0.0825(4) -0.04009(19) 0.0503(12) Uani 1 1 d . . .
H13_2 H 0.2861 0.0523 -0.0669 0.060 Uiso 1 1 calc R . .
C14_2 C 0.2364(4) 0.1207(4) 0.01112(19) 0.0431(11) Uani 1 1 d . . .
H14_2 H 0.3114 0.1155 0.0192 0.052 Uiso 1 1 calc R . .
C15_2 C 0.4471(3) -0.1179(3) 0.06761(16) 0.0325(9) Uani 1 1 d . . .
H15A_2 H 0.5283 -0.1486 0.0539 0.039 Uiso 1 1 calc R . .
H15B_2 H 0.4158 -0.0717 0.0347 0.039 Uiso 1 1 calc R . .
C16_2 C 0.3817(3) -0.2024(3) 0.08230(17) 0.0313(9) Uani 1 1 d . . .
H16_2 H 0.4117 -0.2455 0.1172 0.038 Uiso 1 1 calc R . .
C17_2 C 0.4036(3) -0.2710(3) 0.02989(17) 0.0334(9) Uani 1 1 d . . .
C18_2 C 0.3691(4) -0.2123(4) -0.02748(18) 0.0432(11) Uani 1 1 d . . .
H18A_2 H 0.4188 -0.1661 -0.0412 0.065 Uiso 1 1 calc R . .
H18B_2 H 0.2898 -0.1733 -0.0201 0.065 Uiso 1 1 calc R . .
H18C_2 H 0.3766 -0.2598 -0.0581 0.065 Uiso 1 1 calc R . .
C19_2 C 0.3443(4) -0.3582(4) 0.0465(2) 0.0488(12) Uani 1 1 d . . .
H19A_2 H 0.3626 -0.4030 0.0136 0.073 Uiso 1 1 calc R . .
H19B_2 H 0.2616 -0.3309 0.0541 0.073 Uiso 1 1 calc R . .
H19C_2 H 0.3708 -0.3966 0.0824 0.073 Uiso 1 1 calc R . .
C20_2 C 0.1874(3) -0.2287(3) 0.16344(18) 0.0375(10) Uani 1 1 d . . .
C21_2 C 0.2485(4) -0.2677(4) 0.21050(18) 0.0428(11) Uani 1 1 d . . .
H21_2 H 0.3194 -0.2519 0.2115 0.051 Uiso 1 1 calc R . .
C22_2 C 0.2063(4) -0.3299(4) 0.2562(2) 0.0485(12) Uani 1 1 d . . .
H22_2 H 0.2504 -0.3586 0.2872 0.058 Uiso 1 1 calc R . .
C23_2 C 0.1027(4) -0.3501(4) 0.2571(2) 0.0526(13) Uani 1 1 d . . .
H23_2 H 0.0739 -0.3916 0.2888 0.063 Uiso 1 1 calc R . .
C24_2 C 0.0396(4) -0.3092(4) 0.2109(2) 0.0549(13) Uani 1 1 d . . .
H24_2 H -0.0338 -0.3212 0.2120 0.066 Uiso 1 1 calc R . .
C25_2 C 0.0821(4) -0.2514(4) 0.1634(2) 0.0471(11) Uani 1 1 d . . .
H25_2 H 0.0401 -0.2272 0.1310 0.056 Uiso 1 1 calc R . .
C26_2 C 0.4950(3) -0.1012(3) 0.27503(16) 0.0277(8) Uani 1 1 d . . .
H26A_2 H 0.5194 -0.1755 0.2720 0.033 Uiso 1 1 calc R . .
H26B_2 H 0.4308 -0.0870 0.3079 0.033 Uiso 1 1 calc R . .
C27_2 C 0.5944(3) -0.0622(3) 0.28880(15) 0.0250(8) Uani 1 1 d . . .
H27_2 H 0.5699 0.0134 0.2876 0.030 Uiso 1 1 calc R . .
C28_2 C 0.6299(3) -0.1007(3) 0.35110(15) 0.0234(8) Uani 1 1 d . . .
C29_2 C 0.7198(3) -0.0501(3) 0.36419(17) 0.0318(9) Uani 1 1 d . . .
H29A_2 H 0.7342 -0.0684 0.4055 0.048 Uiso 1 1 calc R . .
H29B_2 H 0.6927 0.0235 0.3584 0.048 Uiso 1 1 calc R . .
H29C_2 H 0.7906 -0.0729 0.3371 0.048 Uiso 1 1 calc R . .
C30_2 C 0.6692(3) -0.2148(3) 0.35859(16) 0.0286(8) Uani 1 1 d . . .
H30A_2 H 0.6862 -0.2350 0.3994 0.043 Uiso 1 1 calc R . .
H30B_2 H 0.7380 -0.2381 0.3302 0.043 Uiso 1 1 calc R . .
H30C_2 H 0.6089 -0.2452 0.3510 0.043 Uiso 1 1 calc R . .
C31_2 C 0.7690(3) 0.0120(3) 0.21388(16) 0.0331(9) Uani 1 1 d . . .
C32_2 C 0.7017(3) 0.1080(3) 0.20245(19) 0.0407(10) Uani 1 1 d . . .
H32_2 H 0.6217 0.1175 0.2041 0.049 Uiso 1 1 calc R . .
C33_2 C 0.7496(4) 0.1895(4) 0.1888(2) 0.0484(12) Uani 1 1 d . . .
H33_2 H 0.7023 0.2550 0.1816 0.058 Uiso 1 1 calc R . .
C34_2 C 0.8660(4) 0.1771(4) 0.1854(2) 0.0523(12) Uani 1 1 d . . .
H34_2 H 0.8986 0.2340 0.1769 0.063 Uiso 1 1 calc R . .
C35_2 C 0.9349(4) 0.0808(4) 0.1946(2) 0.0453(11) Uani 1 1 d . . .
H35_2 H 1.0153 0.0712 0.1901 0.054 Uiso 1 1 calc R . .
C36_2 C 0.8868(3) -0.0013(4) 0.21036(17) 0.0400(10) Uani 1 1 d . . .
H36_2 H 0.9338 -0.0665 0.2187 0.048 Uiso 1 1 calc R . .
O1W O 0.5295(2) 0.4019(2) 0.15945(12) 0.0405(7) Uani 1 1 d D . .
H2W H 0.465(3) 0.407(3) 0.1371(16) 0.049 Uiso 1 1 d D . .
H1W H 0.487(3) 0.433(3) 0.1963(13) 0.049 Uiso 1 1 d D . .

loop_
_atom_site_aniso_label
_atom_site_aniso_U_11
_atom_site_aniso_U_22
_atom_site_aniso_U_33
_atom_site_aniso_U_23
_atom_site_aniso_U_13
_atom_site_aniso_U_12
S1_1 0.0312(5) 0.0275(6) 0.0276(5) -0.0036(4) -0.0074(4) -0.0038(4)
S2_1 0.0298(5) 0.0285(6) 0.0375(6) -0.0020(4) -0.0066(4) -0.0116(4)
S3_1 0.0383(5) 0.0330(6) 0.0344(6) -0.0030(5) -0.0076(4) -0.0100(4)
O1_1 0.0342(13) 0.0235(15) 0.0255(13) -0.0058(11) -0.0083(10) -0.0051(11)
O2_1 0.0309(13) 0.0293(15) 0.0204(13) 0.0012(11) -0.0078(10) -0.0134(11)
O3_1 0.0458(16) 0.0391(18) 0.0243(14) 0.0015(13) -0.0078(11) -0.0113(13)
N1_1 0.0289(15) 0.0191(17) 0.0232(16) -0.0004(13) -0.0010(12) -0.0068(13)
N2_1 0.0310(16) 0.0247(18) 0.0239(16) -0.0005(14) -0.0032(12) -0.0092(13)
N3_1 0.0316(16) 0.0222(18) 0.0215(16) -0.0017(13) -0.0022(12) -0.0083(13)
C1_1 0.0282(18) 0.022(2) 0.025(2) -0.0045(16) -0.0027(14) -0.0052(15)
C2_1 0.0219(17) 0.017(2) 0.0259(19) -0.0016(15) -0.0032(13) -0.0030(14)
C3_1 0.0272(18) 0.024(2) 0.0240(19) 0.0006(16) -0.0044(14) -0.0028(15)
C4_1 0.038(2) 0.020(2) 0.0204(18) -0.0017(15) 0.0006(15) -0.0086(16)
C5_1 0.0281(18) 0.020(2) 0.0244(19) -0.0023(15) -0.0030(14) -0.0057(15)
C6_1 0.0312(19) 0.020(2) 0.0265(19) -0.0026(16) -0.0053(15) -0.0074(15)
C7_1 0.041(2) 0.023(2) 0.034(2) 0.0020(17) -0.0027(17) -0.0113(17)
C8_1 0.037(2) 0.025(2) 0.037(2) -0.0044(18) -0.0111(17) -0.0086(17)
C9_1 0.0288(18) 0.025(2) 0.028(2) -0.0005(16) -0.0017(15) -0.0049(16)
C10_1 0.0308(19) 0.025(2) 0.028(2) -0.0023(16) -0.0006(15) -0.0090(16)
C11_1 0.037(2) 0.031(2) 0.033(2) -0.0042(18) -0.0073(16) -0.0084(18)
C12_1 0.038(2) 0.035(3) 0.032(2) -0.0064(19) 0.0052(17) -0.0084(18)
C13_1 0.030(2) 0.039(3) 0.038(2) -0.007(2) 0.0069(16) -0.0083(18)
C14_1 0.0273(19) 0.029(2) 0.042(2) -0.0105(18) -0.0029(16) -0.0077(16)
C15_1 0.0334(19) 0.023(2) 0.0206(18) -0.0033(15) -0.0050(14) -0.0083(16)
C16_1 0.0288(18) 0.020(2) 0.0208(18) 0.0022(15) -0.0047(14) -0.0081(15)
C17_1 0.0310(18) 0.022(2) 0.0210(18) -0.0027(15) -0.0030(14) -0.0121(15)
C18_1 0.044(2) 0.036(2) 0.025(2) -0.0011(18) -0.0012(16) -0.0159(19)
C19_1 0.040(2) 0.032(2) 0.036(2) -0.0137(19) -0.0054(17) -0.0073(18)
C20_1 0.031(2) 0.029(2) 0.054(3) -0.005(2) -0.0197(18) -0.0101(18)
C21_1 0.050(3) 0.046(3) 0.055(3) 0.008(2) -0.029(2) -0.015(2)
C22_1 0.085(4) 0.053(4) 0.081(4) 0.014(3) -0.046(3) -0.023(3)
C23_1 0.084(5) 0.043(4) 0.123(6) -0.006(4) -0.072(4) 0.005(3)
C24_1 0.041(3) 0.055(4) 0.134(6) -0.037(4) -0.038(3) 0.012(3)
C25_1 0.036(2) 0.041(3) 0.090(4) -0.020(3) -0.018(2) -0.008(2)
C26_1 0.0335(19) 0.026(2) 0.026(2) 0.0018(16) -0.0033(15) -0.0106(16)
C27_1 0.0305(19) 0.026(2) 0.027(2) 0.0012(16) -0.0039(15) -0.0082(16)
C28_1 0.035(2) 0.039(3) 0.0202(19) -0.0015(17) -0.0005(15) -0.0073(18)
C29_1 0.044(2) 0.050(3) 0.028(2) 0.001(2) 0.0001(18) -0.001(2)
C30_1 0.045(2) 0.040(3) 0.029(2) 0.0055(19) -0.0003(17) -0.013(2)
C31_1 0.038(2) 0.038(3) 0.0191(19) 0.0002(17) -0.0048(15) -0.0041(18)
C32_1 0.039(2) 0.044(3) 0.043(3) 0.004(2) -0.0016(19) -0.007(2)
C33_1 0.059(3) 0.041(3) 0.046(3) 0.010(2) 0.004(2) -0.011(2)
C34_1 0.045(3) 0.054(3) 0.042(3) 0.009(2) -0.008(2) 0.001(2)
C35_1 0.041(2) 0.051(3) 0.051(3) 0.001(2) -0.011(2) -0.010(2)
C36_1 0.040(2) 0.044(3) 0.032(2) -0.006(2) -0.0035(17) -0.010(2)
S1_2 0.0381(5) 0.0524(8) 0.0330(6) -0.0024(5) 0.0002(4) -0.0182(5)
S2_2 0.0354(5) 0.0394(7) 0.0387(6) -0.0015(5) -0.0068(4) -0.0090(5)
S3_2 0.0412(5) 0.0347(6) 0.0272(5) -0.0061(4) 0.0018(4) -0.0123(5)
O1_2 0.0443(16) 0.0360(18) 0.0270(14) -0.0020(12) -0.0063(12) -0.0130(13)
O2_2 0.0418(15) 0.0358(17) 0.0242(14) -0.0011(12) -0.0058(11) -0.0053(13)
O3_2 0.0312(13) 0.0202(14) 0.0234(13) 0.0002(11) -0.0008(10) -0.0083(11)
N1_2 0.0412(18) 0.028(2) 0.0291(18) 0.0037(15) -0.0088(14) -0.0126(15)
N2_2 0.0383(17) 0.032(2) 0.0265(17) -0.0018(15) -0.0080(13) -0.0114(15)
N3_2 0.0419(18) 0.0252(19) 0.0251(17) 0.0001(14) -0.0126(13) -0.0110(14)
C1_2 0.038(2) 0.028(2) 0.033(2) -0.0030(18) -0.0100(16) -0.0127(17)
C2_2 0.0312(19) 0.031(2) 0.028(2) -0.0012(17) -0.0050(15) -0.0138(17)
C3_2 0.033(2) 0.029(2) 0.031(2) -0.0030(18) -0.0065(16) -0.0133(17)
C4_2 0.054(2) 0.032(3) 0.031(2) 0.0004(18) -0.0129(18) -0.018(2)
C5_2 0.038(2) 0.028(2) 0.025(2) -0.0008(17) -0.0045(16) -0.0067(17)
C6_2 0.037(2) 0.034(2) 0.028(2) 0.0005(18) -0.0034(16) -0.0070(18)
C7_2 0.045(2) 0.041(3) 0.040(2) 0.004(2) -0.0110(19) -0.007(2)
C8_2 0.056(3) 0.034(3) 0.035(2) -0.007(2) 0.0020(19) -0.002(2)
C9_2 0.043(2) 0.052(3) 0.031(2) 0.008(2) -0.0056(18) -0.021(2)
C10_2 0.044(3) 0.143(6) 0.046(3) -0.008(3) -0.004(2) -0.031(3)
C11_2 0.055(3) 0.199(9) 0.061(4) -0.019(5) -0.015(3) -0.058(4)
C12_2 0.090(4) 0.110(5) 0.037(3) -0.007(3) -0.018(3) -0.055(4)
C13_2 0.071(3) 0.052(3) 0.034(2) -0.002(2) -0.015(2) -0.021(3)
C14_2 0.048(3) 0.047(3) 0.038(2) 0.002(2) -0.014(2) -0.017(2)
C15_2 0.042(2) 0.035(2) 0.024(2) 0.0010(17) -0.0066(16) -0.0153(18)
C16_2 0.039(2) 0.028(2) 0.030(2) -0.0024(17) -0.0100(16) -0.0100(17)
C17_2 0.039(2) 0.037(3) 0.028(2) -0.0041(18) -0.0065(16) -0.0135(18)
C18_2 0.046(2) 0.051(3) 0.034(2) -0.005(2) -0.0141(18) -0.008(2)
C19_2 0.057(3) 0.042(3) 0.050(3) -0.012(2) -0.003(2) -0.017(2)
C20_2 0.037(2) 0.041(3) 0.036(2) -0.007(2) 0.0012(17) -0.0128(19)
C21_2 0.041(2) 0.055(3) 0.035(2) -0.008(2) -0.0028(18) -0.015(2)
C22_2 0.048(3) 0.058(3) 0.039(3) 0.001(2) -0.003(2) -0.015(2)
C23_2 0.055(3) 0.051(3) 0.050(3) -0.003(2) 0.014(2) -0.023(2)
C24_2 0.039(2) 0.055(3) 0.073(4) -0.005(3) 0.002(2) -0.021(2)
C25_2 0.044(2) 0.046(3) 0.052(3) -0.005(2) -0.009(2) -0.011(2)
C26_2 0.035(2) 0.027(2) 0.0248(19) 0.0007(16) -0.0100(15) -0.0121(16)
C27_2 0.0303(18) 0.023(2) 0.0235(19) -0.0042(16) -0.0035(14) -0.0097(15)
C28_2 0.0250(17) 0.026(2) 0.0190(18) 0.0004(15) -0.0024(13) -0.0076(15)
C29_2 0.0316(19) 0.038(3) 0.029(2) -0.0018(18) -0.0058(15) -0.0137(17)
C30_2 0.036(2) 0.020(2) 0.027(2) 0.0001(16) -0.0057(15) -0.0024(16)
C31_2 0.041(2) 0.040(3) 0.0191(19) 0.0006(18) 0.0016(16) -0.0158(19)
C32_2 0.035(2) 0.042(3) 0.045(3) 0.005(2) -0.0037(18) -0.014(2)
C33_2 0.048(3) 0.045(3) 0.050(3) 0.008(2) -0.004(2) -0.013(2)
C34_2 0.050(3) 0.054(3) 0.052(3) 0.012(2) 0.003(2) -0.025(2)
C35_2 0.034(2) 0.054(3) 0.048(3) 0.004(2) 0.0017(18) -0.019(2)
C36_2 0.043(2) 0.042(3) 0.032(2) 0.003(2) 0.0001(17) -0.010(2)
O1W 0.0449(16) 0.047(2) 0.0337(16) -0.0071(14) -0.0066(12) -0.0155(14)

loop_
_atom_type_symbol
_atom_type_description
_atom_type_scat_dispersion_real
_atom_type_scat_dispersion_imag
_atom_type_scat_source
C C 0.0033 0.0016 'International Tables Vol C Tables 4.2.6.8 and 6.1.1.4'
H H 0.0000 0.0000 'International Tables Vol C Tables 4.2.6.8 and 6.1.1.4'
N N 0.0061 0.0033 'International Tables Vol C Tables 4.2.6.8 and 6.1.1.4'
O O 0.0106 0.0060 'International Tables Vol C Tables 4.2.6.8 and 6.1.1.4'
S S 0.1246 0.1234 'International Tables Vol C Tables 4.2.6.8 and 6.1.1.4'

loop_
_geom_angle_atom_site_label_1
_geom_angle_atom_site_label_2
_geom_angle_atom_site_label_3
_geom_angle
_geom_angle_site_symmetry_1
_geom_angle_site_symmetry_3
_geom_angle_publ_flag
C9_1 S1_1 C5_1 101.61(16) . . ?
C20_1 S2_1 C16_1 103.24(17) . . ?
C31_1 S3_1 C27_1 103.93(19) . . ?
C6_1 O1_1 H1_1 112(2) . . ?
C17_1 O2_1 H2_1 111(2) . . ?
C28_1 O3_1 H3_1 114(2) . . ?
C2_1 N1_1 C1_1 115.5(3) . . ?
C2_1 N2_1 C3_1 114.4(3) . . ?
C3_1 N3_1 C1_1 115.7(3) . . ?
N3_1 C1_1 N1_1 123.9(3) . . ?
N3_1 C1_1 C4_1 116.9(3) . . ?
N1_1 C1_1 C4_1 119.2(3) . . ?
N1_1 C2_1 N2_1 125.1(3) . . ?
N1_1 C2_1 C15_1 117.4(3) . . ?
N2_1 C2_1 C15_1 117.5(3) . . ?
N3_1 C3_1 N2_1 125.1(3) . . ?
N3_1 C3_1 C26_1 116.8(3) . . ?
N2_1 C3_1 C26_1 118.1(3) . . ?
C1_1 C4_1 C5_1 115.3(3) . . ?
C1_1 C4_1 H4A_1 108.4 . . ?
C5_1 C4_1 H4A_1 108.4 . . ?
C1_1 C4_1 H4B_1 108.4 . . ?
C5_1 C4_1 H4B_1 108.4 . . ?
H4A_1 C4_1 H4B_1 107.5 . . ?
C6_1 C5_1 C4_1 113.2(3) . . ?
C6_1 C5_1 S1_1 113.5(2) . . ?
C4_1 C5_1 S1_1 107.6(2) . . ?
C6_1 C5_1 H5_1 107.4 . . ?
C4_1 C5_1 H5_1 107.4 . . ?
S1_1 C5_1 H5_1 107.4 . . ?
O1_1 C6_1 C7_1 108.2(3) . . ?
O1_1 C6_1 C8_1 105.8(3) . . ?
C7_1 C6_1 C8_1 110.9(3) . . ?
O1_1 C6_1 C5_1 106.8(3) . . ?
C7_1 C6_1 C5_1 111.3(3) . . ?
C8_1 C6_1 C5_1 113.4(3) . . ?
C6_1 C7_1 H7A_1 109.5 . . ?
C6_1 C7_1 H7B_1 109.5 . . ?
H7A_1 C7_1 H7B_1 109.5 . . ?
C6_1 C7_1 H7C_1 109.5 . . ?
H7A_1 C7_1 H7C_1 109.5 . . ?
H7B_1 C7_1 H7C_1 109.5 . . ?
C6_1 C8_1 H8A_1 109.5 . . ?
C6_1 C8_1 H8B_1 109.5 . . ?
H8A_1 C8_1 H8B_1 109.5 . . ?
C6_1 C8_1 H8C_1 109.5 . . ?
H8A_1 C8_1 H8C_1 109.5 . . ?
H8B_1 C8_1 H8C_1 109.5 . . ?
C10_1 C9_1 C14_1 119.9(3) . . ?
C10_1 C9_1 S1_1 120.5(3) . . ?
C14_1 C9_1 S1_1 119.6(3) . . ?
C9_1 C10_1 C11_1 120.0(3) . . ?
C9_1 C10_1 H10_1 120.0 . . ?
C11_1 C10_1 H10_1 120.0 . . ?
C12_1 C11_1 C10_1 119.3(4) . . ?
C12_1 C11_1 H11_1 120.3 . . ?
C10_1 C11_1 H11_1 120.3 . . ?
C13_1 C12_1 C11_1 120.6(4) . . ?
C13_1 C12_1 H12_1 119.7 . . ?
C11_1 C12_1 H12_1 119.7 . . ?
C12_1 C13_1 C14_1 120.4(4) . . ?
C12_1 C13_1 H13_1 119.8 . . ?
C14_1 C13_1 H13_1 119.8 . . ?
C13_1 C14_1 C9_1 119.8(4) . . ?
C13_1 C14_1 H14_1 120.1 . . ?
C9_1 C14_1 H14_1 120.1 . . ?
C2_1 C15_1 C16_1 113.0(3) . . ?
C2_1 C15_1 H15A_1 109.0 . . ?
C16_1 C15_1 H15A_1 109.0 . . ?
C2_1 C15_1 H15B_1 109.0 . . ?
C16_1 C15_1 H15B_1 109.0 . . ?
H15A_1 C15_1 H15B_1 107.8 . . ?
C15_1 C16_1 C17_1 112.9(3) . . ?
C15_1 C16_1 S2_1 106.7(2) . . ?
C17_1 C16_1 S2_1 112.9(2) . . ?
C15_1 C16_1 H16_1 108.1 . . ?
C17_1 C16_1 H16_1 108.1 . . ?
S2_1 C16_1 H16_1 108.1 . . ?
O2_1 C17_1 C18_1 105.5(3) . . ?
O2_1 C17_1 C19_1 108.7(3) . . ?
C18_1 C17_1 C19_1 111.4(3) . . ?
O2_1 C17_1 C16_1 107.1(2) . . ?
C18_1 C17_1 C16_1 112.5(3) . . ?
C19_1 C17_1 C16_1 111.4(3) . . ?
C17_1 C18_1 H18A_1 109.5 . . ?
C17_1 C18_1 H18B_1 109.5 . . ?
H18A_1 C18_1 H18B_1 109.5 . . ?
C17_1 C18_1 H18C_1 109.5 . . ?
H18A_1 C18_1 H18C_1 109.5 . . ?
H18B_1 C18_1 H18C_1 109.5 . . ?
C17_1 C19_1 H19A_1 109.5 . . ?
C17_1 C19_1 H19B_1 109.5 . . ?
H19A_1 C19_1 H19B_1 109.5 . . ?
C17_1 C19_1 H19C_1 109.5 . . ?
H19A_1 C19_1 H19C_1 109.5 . . ?
H19B_1 C19_1 H19C_1 109.5 . . ?
C21_1 C20_1 C25_1 121.0(4) . . ?
C21_1 C20_1 S2_1 120.6(3) . . ?
C25_1 C20_1 S2_1 118.2(4) . . ?
C20_1 C21_1 C22_1 118.3(5) . . ?
C20_1 C21_1 H21_1 120.8 . . ?
C22_1 C21_1 H21_1 120.8 . . ?
C23_1 C22_1 C21_1 120.4(6) . . ?
C23_1 C22_1 H22_1 119.8 . . ?
C21_1 C22_1 H22_1 119.8 . . ?
C22_1 C23_1 C24_1 121.5(5) . . ?
C22_1 C23_1 H23_1 119.3 . . ?
C24_1 C23_1 H23_1 119.3 . . ?
C23_1 C24_1 C25_1 119.5(5) . . ?
C23_1 C24_1 H24_1 120.3 . . ?
C25_1 C24_1 H24_1 120.3 . . ?
C20_1 C25_1 C24_1 119.2(5) . . ?
C20_1 C25_1 H25_1 120.4 . . ?
C24_1 C25_1 H25_1 120.4 . . ?
C3_1 C26_1 C27_1 109.7(3) . . ?
C3_1 C26_1 H26A_1 109.7 . . ?
C27_1 C26_1 H26A_1 109.7 . . ?
C3_1 C26_1 H26B_1 109.7 . . ?
C27_1 C26_1 H26B_1 109.7 . . ?
H26A_1 C26_1 H26B_1 108.2 . . ?
C26_1 C27_1 C28_1 112.7(3) . . ?
C26_1 C27_1 S3_1 108.0(2) . . ?
C28_1 C27_1 S3_1 112.6(3) . . ?
C26_1 C27_1 H27_1 107.8 . . ?
C28_1 C27_1 H27_1 107.8 . . ?
S3_1 C27_1 H27_1 107.8 . . ?
O3_1 C28_1 C30_1 106.7(3) . . ?
O3_1 C28_1 C29_1 108.6(3) . . ?
C30_1 C28_1 C29_1 111.9(3) . . ?
O3_1 C28_1 C27_1 106.9(3) . . ?
C30_1 C28_1 C27_1 112.6(3) . . ?
C29_1 C28_1 C27_1 109.9(3) . . ?
C28_1 C29_1 H29A_1 109.5 . . ?
C28_1 C29_1 H29B_1 109.5 . . ?
H29A_1 C29_1 H29B_1 109.5 . . ?
C28_1 C29_1 H29C_1 109.5 . . ?
H29A_1 C29_1 H29C_1 109.5 . . ?
H29B_1 C29_1 H29C_1 109.5 . . ?
C28_1 C30_1 H30A_1 109.5 . . ?
C28_1 C30_1 H30B_1 109.5 . . ?
H30A_1 C30_1 H30B_1 109.5 . . ?
C28_1 C30_1 H30C_1 109.5 . . ?
H30A_1 C30_1 H30C_1 109.5 . . ?
H30B_1 C30_1 H30C_1 109.5 . . ?
C36_1 C31_1 C32_1 119.2(4) . . ?
C36_1 C31_1 S3_1 117.3(3) . . ?
C32_1 C31_1 S3_1 123.1(3) . . ?
C31_1 C32_1 C33_1 119.8(4) . . ?
C31_1 C32_1 H32_1 120.1 . . ?
C33_1 C32_1 H32_1 120.1 . . ?
C34_1 C33_1 C32_1 120.2(5) . . ?
C34_1 C33_1 H33_1 119.9 . . ?
C32_1 C33_1 H33_1 119.9 . . ?
C33_1 C34_1 C35_1 120.2(4) . . ?
C33_1 C34_1 H34_1 119.9 . . ?
C35_1 C34_1 H34_1 119.9 . . ?
C36_1 C35_1 C34_1 119.6(4) . . ?
C36_1 C35_1 H35_1 120.2 . . ?
C34_1 C35_1 H35_1 120.2 . . ?
C35_1 C36_1 C31_1 121.0(4) . . ?
C35_1 C36_1 H36_1 119.5 . . ?
C31_1 C36_1 H36_1 119.5 . . ?
C9_2 S1_2 C5_2 105.58(18) . . ?
C20_2 S2_2 C16_2 103.73(19) . . ?
C31_2 S3_2 C27_2 103.53(17) . . ?
C6_2 O1_2 H1_2 108(2) . . ?
C17_2 O2_2 H2_2 105(2) . . ?
C28_2 O3_2 H3_2 106(2) . . ?
C1_2 N1_2 C2_2 114.9(3) . . ?
C3_2 N2_2 C2_2 114.9(3) . . ?
C3_2 N3_2 C1_2 115.6(3) . . ?
N1_2 C1_2 N3_2 124.6(4) . . ?
N1_2 C1_2 C4_2 118.9(3) . . ?
N3_2 C1_2 C4_2 116.5(3) . . ?
N1_2 C2_2 N2_2 124.9(3) . . ?
N1_2 C2_2 C15_2 117.3(3) . . ?
N2_2 C2_2 C15_2 117.8(3) . . ?
N3_2 C3_2 N2_2 124.6(3) . . ?
N3_2 C3_2 C26_2 116.5(3) . . ?
N2_2 C3_2 C26_2 118.8(3) . . ?
C1_2 C4_2 C5_2 115.8(3) . . ?
C1_2 C4_2 H4A_2 108.3 . . ?
C5_2 C4_2 H4A_2 108.3 . . ?
C1_2 C4_2 H4B_2 108.3 . . ?
C5_2 C4_2 H4B_2 108.3 . . ?
H4A_2 C4_2 H4B_2 107.4 . . ?
C4_2 C5_2 C6_2 112.7(3) . . ?
C4_2 C5_2 S1_2 109.0(3) . . ?
C6_2 C5_2 S1_2 112.8(3) . . ?
C4_2 C5_2 H5_2 107.3 . . ?
C6_2 C5_2 H5_2 107.3 . . ?
S1_2 C5_2 H5_2 107.3 . . ?
O1_2 C6_2 C7_2 109.1(3) . . ?
O1_2 C6_2 C8_2 105.8(3) . . ?
C7_2 C6_2 C8_2 110.7(3) . . ?
O1_2 C6_2 C5_2 106.6(3) . . ?
C7_2 C6_2 C5_2 111.2(3) . . ?
C8_2 C6_2 C5_2 113.1(3) . . ?
C6_2 C7_2 H7A_2 109.5 . . ?
C6_2 C7_2 H7B_2 109.5 . . ?
H7A_2 C7_2 H7B_2 109.5 . . ?
C6_2 C7_2 H7C_2 109.5 . . ?
H7A_2 C7_2 H7C_2 109.5 . . ?
H7B_2 C7_2 H7C_2 109.5 . . ?
C6_2 C8_2 H8A_2 109.5 . . ?
C6_2 C8_2 H8B_2 109.5 . . ?
H8A_2 C8_2 H8B_2 109.5 . . ?
C6_2 C8_2 H8C_2 109.5 . . ?
H8A_2 C8_2 H8C_2 109.5 . . ?
H8B_2 C8_2 H8C_2 109.5 . . ?
C14_2 C9_2 C10_2 118.4(4) . . ?
C14_2 C9_2 S1_2 124.4(3) . . ?
C10_2 C9_2 S1_2 117.1(4) . . ?
C9_2 C10_2 C11_2 120.7(5) . . ?
C9_2 C10_2 H10_2 119.6 . . ?
C11_2 C10_2 H10_2 119.6 . . ?
C12_2 C11_2 C10_2 119.7(5) . . ?
C12_2 C11_2 H11_2 120.1 . . ?
C10_2 C11_2 H11_2 120.1 . . ?
C13_2 C12_2 C11_2 119.2(5) . . ?
C13_2 C12_2 H12_2 120.4 . . ?
C11_2 C12_2 H12_2 120.4 . . ?
C12_2 C13_2 C14_2 120.4(5) . . ?
C12_2 C13_2 H13_2 119.8 . . ?
C14_2 C13_2 H13_2 119.8 . . ?
C9_2 C14_2 C13_2 121.4(4) . . ?
C9_2 C14_2 H14_2 119.3 . . ?
C13_2 C14_2 H14_2 119.3 . . ?
C2_2 C15_2 C16_2 112.0(3) . . ?
C2_2 C15_2 H15A_2 109.2 . . ?
C16_2 C15_2 H15A_2 109.2 . . ?
C2_2 C15_2 H15B_2 109.2 . . ?
C16_2 C15_2 H15B_2 109.2 . . ?
H15A_2 C15_2 H15B_2 107.9 . . ?
C17_2 C16_2 C15_2 111.2(3) . . ?
C17_2 C16_2 S2_2 114.8(3) . . ?
C15_2 C16_2 S2_2 107.9(3) . . ?
C17_2 C16_2 H16_2 107.6 . . ?
C15_2 C16_2 H16_2 107.6 . . ?
S2_2 C16_2 H16_2 107.6 . . ?
O2_2 C17_2 C18_2 106.3(3) . . ?
O2_2 C17_2 C19_2 108.6(3) . . ?
C18_2 C17_2 C19_2 111.2(3) . . ?
O2_2 C17_2 C16_2 107.3(3) . . ?
C18_2 C17_2 C16_2 112.6(4) . . ?
C19_2 C17_2 C16_2 110.6(3) . . ?
C17_2 C18_2 H18A_2 109.5 . . ?
C17_2 C18_2 H18B_2 109.5 . . ?
H18A_2 C18_2 H18B_2 109.5 . . ?
C17_2 C18_2 H18C_2 109.5 . . ?
H18A_2 C18_2 H18C_2 109.5 . . ?
H18B_2 C18_2 H18C_2 109.5 . . ?
C17_2 C19_2 H19A_2 109.5 . . ?
C17_2 C19_2 H19B_2 109.5 . . ?
H19A_2 C19_2 H19B_2 109.5 . . ?
C17_2 C19_2 H19C_2 109.5 . . ?
H19A_2 C19_2 H19C_2 109.5 . . ?
H19B_2 C19_2 H19C_2 109.5 . . ?
C21_2 C20_2 C25_2 119.0(4) . . ?
C21_2 C20_2 S2_2 122.8(3) . . ?
C25_2 C20_2 S2_2 118.0(3) . . ?
C20_2 C21_2 C22_2 120.2(4) . . ?
C20_2 C21_2 H21_2 119.9 . . ?
C22_2 C21_2 H21_2 119.9 . . ?
C23_2 C22_2 C21_2 121.0(4) . . ?
C23_2 C22_2 H22_2 119.5 . . ?
C21_2 C22_2 H22_2 119.5 . . ?
C22_2 C23_2 C24_2 119.1(4) . . ?
C22_2 C23_2 H23_2 120.5 . . ?
C24_2 C23_2 H23_2 120.5 . . ?
C25_2 C24_2 C23_2 121.1(4) . . ?
C25_2 C24_2 H24_2 119.5 . . ?
C23_2 C24_2 H24_2 119.5 . . ?
C24_2 C25_2 C20_2 119.5(4) . . ?
C24_2 C25_2 H25_2 120.2 . . ?
C20_2 C25_2 H25_2 120.2 . . ?
C3_2 C26_2 C27_2 110.4(3) . . ?
C3_2 C26_2 H26A_2 109.6 . . ?
C27_2 C26_2 H26A_2 109.6 . . ?
C3_2 C26_2 H26B_2 109.6 . . ?
C27_2 C26_2 H26B_2 109.6 . . ?
H26A_2 C26_2 H26B_2 108.1 . . ?
C26_2 C27_2 C28_2 113.5(3) . . ?
C26_2 C27_2 S3_2 107.2(2) . . ?
C28_2 C27_2 S3_2 112.3(2) . . ?
C26_2 C27_2 H27_2 107.9 . . ?
C28_2 C27_2 H27_2 107.9 . . ?
S3_2 C27_2 H27_2 107.9 . . ?
O3_2 C28_2 C30_2 106.2(3) . . ?
O3_2 C28_2 C29_2 109.0(3) . . ?
C30_2 C28_2 C29_2 111.2(3) . . ?
O3_2 C28_2 C27_2 106.7(3) . . ?
C30_2 C28_2 C27_2 113.1(3) . . ?
C29_2 C28_2 C27_2 110.4(3) . . ?
C28_2 C29_2 H29A_2 109.5 . . ?
C28_2 C29_2 H29B_2 109.5 . . ?
H29A_2 C29_2 H29B_2 109.5 . . ?
C28_2 C29_2 H29C_2 109.5 . . ?
H29A_2 C29_2 H29C_2 109.5 . . ?
H29B_2 C29_2 H29C_2 109.5 . . ?
C28_2 C30_2 H30A_2 109.5 . . ?
C28_2 C30_2 H30B_2 109.5 . . ?
H30A_2 C30_2 H30B_2 109.5 . . ?
C28_2 C30_2 H30C_2 109.5 . . ?
H30A_2 C30_2 H30C_2 109.5 . . ?
H30B_2 C30_2 H30C_2 109.5 . . ?
C32_2 C31_2 C36_2 119.2(4) . . ?
C32_2 C31_2 S3_2 122.6(3) . . ?
C36_2 C31_2 S3_2 118.1(3) . . ?
C33_2 C32_2 C31_2 120.6(4) . . ?
C33_2 C32_2 H32_2 119.7 . . ?
C31_2 C32_2 H32_2 119.7 . . ?
C32_2 C33_2 C34_2 120.6(5) . . ?
C32_2 C33_2 H33_2 119.7 . . ?
C34_2 C33_2 H33_2 119.7 . . ?
C33_2 C34_2 C35_2 119.3(5) . . ?
C33_2 C34_2 H34_2 120.3 . . ?
C35_2 C34_2 H34_2 120.3 . . ?
C36_2 C35_2 C34_2 120.3(4) . . ?
C36_2 C35_2 H35_2 119.8 . . ?
C34_2 C35_2 H35_2 119.8 . . ?
C35_2 C36_2 C31_2 119.8(4) . . ?
C35_2 C36_2 H36_2 120.1 . . ?
C31_2 C36_2 H36_2 120.1 . . ?
H2W O1W H1W 100(3) . . ?

loop_
_geom_bond_atom_site_label_1
_geom_bond_atom_site_label_2
_geom_bond_distance
_geom_bond_site_symmetry_2
_geom_bond_publ_flag
S1_1 C9_1 1.785(4) . ?
S1_1 C5_1 1.837(3) . ?
S2_1 C20_1 1.783(4) . ?
S2_1 C16_1 1.837(3) . ?
S3_1 C31_1 1.781(4) . ?
S3_1 C27_1 1.839(4) . ?
O1_1 C6_1 1.461(4) . ?
O1_1 H1_1 0.948(18) . ?
O2_1 C17_1 1.443(4) . ?
O2_1 H2_1 0.955(18) . ?
O3_1 C28_1 1.445(5) . ?
O3_1 H3_1 0.989(19) . ?
N1_1 C2_1 1.338(4) . ?
N1_1 C1_1 1.345(4) . ?
N2_1 C2_1 1.339(4) . ?
N2_1 C3_1 1.346(5) . ?
N3_1 C3_1 1.333(5) . ?
N3_1 C1_1 1.337(5) . ?
C1_1 C4_1 1.502(5) . ?
C2_1 C15_1 1.500(5) . ?
C3_1 C26_1 1.500(5) . ?
C4_1 C5_1 1.537(5) . ?
C4_1 H4A_1 0.9900 . ?
C4_1 H4B_1 0.9900 . ?
C5_1 C6_1 1.536(5) . ?
C5_1 H5_1 1.0000 . ?
C6_1 C7_1 1.517(5) . ?
C6_1 C8_1 1.522(5) . ?
C7_1 H7A_1 0.9800 . ?
C7_1 H7B_1 0.9800 . ?
C7_1 H7C_1 0.9800 . ?
C8_1 H8A_1 0.9800 . ?
C8_1 H8B_1 0.9800 . ?
C8_1 H8C_1 0.9800 . ?
C9_1 C10_1 1.388(5) . ?
C9_1 C14_1 1.391(5) . ?
C10_1 C11_1 1.391(5) . ?
C10_1 H10_1 0.9500 . ?
C11_1 C12_1 1.390(5) . ?
C11_1 H11_1 0.9500 . ?
C12_1 C13_1 1.371(6) . ?
C12_1 H12_1 0.9500 . ?
C13_1 C14_1 1.382(5) . ?
C13_1 H13_1 0.9500 . ?
C14_1 H14_1 0.9500 . ?
C15_1 C16_1 1.532(5) . ?
C15_1 H15A_1 0.9900 . ?
C15_1 H15B_1 0.9900 . ?
C16_1 C17_1 1.554(5) . ?
C16_1 H16_1 1.0000 . ?
C17_1 C18_1 1.524(5) . ?
C17_1 C19_1 1.526(5) . ?
C18_1 H18A_1 0.9800 . ?
C18_1 H18B_1 0.9800 . ?
C18_1 H18C_1 0.9800 . ?
C19_1 H19A_1 0.9800 . ?
C19_1 H19B_1 0.9800 . ?
C19_1 H19C_1 0.9800 . ?
C20_1 C21_1 1.382(6) . ?
C20_1 C25_1 1.391(6) . ?
C21_1 C22_1 1.406(7) . ?
C21_1 H21_1 0.9500 . ?
C22_1 C23_1 1.360(8) . ?
C22_1 H22_1 0.9500 . ?
C23_1 C24_1 1.369(9) . ?
C23_1 H23_1 0.9500 . ?
C24_1 C25_1 1.397(8) . ?
C24_1 H24_1 0.9500 . ?
C25_1 H25_1 0.9500 . ?
C26_1 C27_1 1.546(5) . ?
C26_1 H26A_1 0.9900 . ?
C26_1 H26B_1 0.9900 . ?
C27_1 C28_1 1.548(5) . ?
C27_1 H27_1 1.0000 . ?
C28_1 C30_1 1.521(6) . ?
C28_1 C29_1 1.531(5) . ?
C29_1 H29A_1 0.9800 . ?
C29_1 H29B_1 0.9800 . ?
C29_1 H29C_1 0.9800 . ?
C30_1 H30A_1 0.9800 . ?
C30_1 H30B_1 0.9800 . ?
C30_1 H30C_1 0.9800 . ?
C31_1 C36_1 1.378(5) . ?
C31_1 C32_1 1.385(6) . ?
C32_1 C33_1 1.386(6) . ?
C32_1 H32_1 0.9500 . ?
C33_1 C34_1 1.370(6) . ?
C33_1 H33_1 0.9500 . ?
C34_1 C35_1 1.377(7) . ?
C34_1 H34_1 0.9500 . ?
C35_1 C36_1 1.374(6) . ?
C35_1 H35_1 0.9500 . ?
C36_1 H36_1 0.9500 . ?
S1_2 C9_2 1.780(4) . ?
S1_2 C5_2 1.813(4) . ?
S2_2 C20_2 1.783(4) . ?
S2_2 C16_2 1.833(4) . ?
S3_2 C31_2 1.775(4) . ?
S3_2 C27_2 1.843(3) . ?
O1_2 C6_2 1.439(5) . ?
O1_2 H1_2 0.974(19) . ?
O2_2 C17_2 1.433(5) . ?
O2_2 H2_2 0.974(19) . ?
O3_2 C28_2 1.462(4) . ?
O3_2 H3_2 0.965(19) . ?
N1_2 C1_2 1.337(5) . ?
N1_2 C2_2 1.341(5) . ?
N2_2 C3_2 1.343(5) . ?
N2_2 C2_2 1.345(5) . ?
N3_2 C3_2 1.333(5) . ?
N3_2 C1_2 1.341(5) . ?
C1_2 C4_2 1.505(6) . ?
C2_2 C15_2 1.515(5) . ?
C3_2 C26_2 1.491(5) . ?
C4_2 C5_2 1.516(5) . ?
C4_2 H4A_2 0.9900 . ?
C4_2 H4B_2 0.9900 . ?
C5_2 C6_2 1.558(6) . ?
C5_2 H5_2 1.0000 . ?
C6_2 C7_2 1.524(5) . ?
C6_2 C8_2 1.525(5) . ?
C7_2 H7A_2 0.9800 . ?
C7_2 H7B_2 0.9800 . ?
C7_2 H7C_2 0.9800 . ?
C8_2 H8A_2 0.9800 . ?
C8_2 H8B_2 0.9800 . ?
C8_2 H8C_2 0.9800 . ?
C9_2 C14_2 1.364(6) . ?
C9_2 C10_2 1.377(6) . ?
C10_2 C11_2 1.394(8) . ?
C10_2 H10_2 0.9500 . ?
C11_2 C12_2 1.381(8) . ?
C11_2 H11_2 0.9500 . ?
C12_2 C13_2 1.363(7) . ?
C12_2 H12_2 0.9500 . ?
C13_2 C14_2 1.383(6) . ?
C13_2 H13_2 0.9500 . ?
C14_2 H14_2 0.9500 . ?
C15_2 C16_2 1.547(6) . ?
C15_2 H15A_2 0.9900 . ?
C15_2 H15B_2 0.9900 . ?
C16_2 C17_2 1.543(5) . ?
C16_2 H16_2 1.0000 . ?
C17_2 C18_2 1.521(6) . ?
C17_2 C19_2 1.534(6) . ?
C18_2 H18A_2 0.9800 . ?
C18_2 H18B_2 0.9800 . ?
C18_2 H18C_2 0.9800 . ?
C19_2 H19A_2 0.9800 . ?
C19_2 H19B_2 0.9800 . ?
C19_2 H19C_2 0.9800 . ?
C20_2 C21_2 1.389(6) . ?
C20_2 C25_2 1.401(6) . ?
C21_2 C22_2 1.392(6) . ?
C21_2 H21_2 0.9500 . ?
C22_2 C23_2 1.362(6) . ?
C22_2 H22_2 0.9500 . ?
C23_2 C24_2 1.391(7) . ?
C23_2 H23_2 0.9500 . ?
C24_2 C25_2 1.383(7) . ?
C24_2 H24_2 0.9500 . ?
C25_2 H25_2 0.9500 . ?
C26_2 C27_2 1.534(5) . ?
C26_2 H26A_2 0.9900 . ?
C26_2 H26B_2 0.9900 . ?
C27_2 C28_2 1.551(5) . ?
C27_2 H27_2 1.0000 . ?
C28_2 C30_2 1.513(5) . ?
C28_2 C29_2 1.522(5) . ?
C29_2 H29A_2 0.9800 . ?
C29_2 H29B_2 0.9800 . ?
C29_2 H29C_2 0.9800 . ?
C30_2 H30A_2 0.9800 . ?
C30_2 H30B_2 0.9800 . ?
C30_2 H30C_2 0.9800 . ?
C31_2 C32_2 1.388(6) . ?
C31_2 C36_2 1.397(5) . ?
C32_2 C33_2 1.372(6) . ?
C32_2 H32_2 0.9500 . ?
C33_2 C34_2 1.383(6) . ?
C33_2 H33_2 0.9500 . ?
C34_2 C35_2 1.389(7) . ?
C34_2 H34_2 0.9500 . ?
C35_2 C36_2 1.386(6) . ?
C35_2 H35_2 0.9500 . ?
C36_2 H36_2 0.9500 . ?
O1W H2W 0.992(19) . ?
O1W H1W 0.989(19) . ?

loop_
_geom_torsion_atom_site_label_1
_geom_torsion_atom_site_label_2
_geom_torsion_atom_site_label_3
_geom_torsion_atom_site_label_4
_geom_torsion
_geom_torsion_site_symmetry_1
_geom_torsion_site_symmetry_2
_geom_torsion_site_symmetry_3
_geom_torsion_site_symmetry_4
_geom_torsion_publ_flag
C3_1 N3_1 C1_1 N1_1 -1.6(5) . . . . ?
C3_1 N3_1 C1_1 C4_1 -179.5(3) . . . . ?
C2_1 N1_1 C1_1 N3_1 4.4(5) . . . . ?
C2_1 N1_1 C1_1 C4_1 -177.8(3) . . . . ?
C1_1 N1_1 C2_1 N2_1 -2.3(5) . . . . ?
C1_1 N1_1 C2_1 C15_1 179.3(3) . . . . ?
C3_1 N2_1 C2_1 N1_1 -2.3(5) . . . . ?
C3_1 N2_1 C2_1 C15_1 176.1(3) . . . . ?
C1_1 N3_1 C3_1 N2_1 -3.7(5) . . . . ?
C1_1 N3_1 C3_1 C26_1 173.9(3) . . . . ?
C2_1 N2_1 C3_1 N3_1 5.5(5) . . . . ?
C2_1 N2_1 C3_1 C26_1 -172.1(3) . . . . ?
N3_1 C1_1 C4_1 C5_1 -162.0(3) . . . . ?
N1_1 C1_1 C4_1 C5_1 20.0(5) . . . . ?
C1_1 C4_1 C5_1 C6_1 -163.8(3) . . . . ?
C1_1 C4_1 C5_1 S1_1 70.0(3) . . . . ?
C9_1 S1_1 C5_1 C6_1 88.9(3) . . . . ?
C9_1 S1_1 C5_1 C4_1 -145.0(3) . . . . ?
C4_1 C5_1 C6_1 O1_1 61.6(4) . . . . ?
S1_1 C5_1 C6_1 O1_1 -175.3(2) . . . . ?
C4_1 C5_1 C6_1 C7_1 179.6(3) . . . . ?
S1_1 C5_1 C6_1 C7_1 -57.4(4) . . . . ?
C4_1 C5_1 C6_1 C8_1 -54.5(4) . . . . ?
S1_1 C5_1 C6_1 C8_1 68.5(3) . . . . ?
C5_1 S1_1 C9_1 C10_1 59.7(3) . . . . ?
C5_1 S1_1 C9_1 C14_1 -123.0(3) . . . . ?
C14_1 C9_1 C10_1 C11_1 1.2(6) . . . . ?
S1_1 C9_1 C10_1 C11_1 178.6(3) . . . . ?
C9_1 C10_1 C11_1 C12_1 -1.3(6) . . . . ?
C10_1 C11_1 C12_1 C13_1 0.8(6) . . . . ?
C11_1 C12_1 C13_1 C14_1 0.0(6) . . . . ?
C12_1 C13_1 C14_1 C9_1 -0.1(6) . . . . ?
C10_1 C9_1 C14_1 C13_1 -0.5(6) . . . . ?
S1_1 C9_1 C14_1 C13_1 -177.9(3) . . . . ?
N1_1 C2_1 C15_1 C16_1 -123.5(3) . . . . ?
N2_1 C2_1 C15_1 C16_1 58.0(4) . . . . ?
C2_1 C15_1 C16_1 C17_1 -174.4(3) . . . . ?
C2_1 C15_1 C16_1 S2_1 61.0(3) . . . . ?
C20_1 S2_1 C16_1 C15_1 -149.5(2) . . . . ?
C20_1 S2_1 C16_1 C17_1 86.0(3) . . . . ?
C15_1 C16_1 C17_1 O2_1 62.0(4) . . . . ?
S2_1 C16_1 C17_1 O2_1 -176.9(2) . . . . ?
C15_1 C16_1 C17_1 C18_1 -53.4(4) . . . . ?
S2_1 C16_1 C17_1 C18_1 67.7(3) . . . . ?
C15_1 C16_1 C17_1 C19_1 -179.2(3) . . . . ?
S2_1 C16_1 C17_1 C19_1 -58.1(4) . . . . ?
C16_1 S2_1 C20_1 C21_1 56.0(4) . . . . ?
C16_1 S2_1 C20_1 C25_1 -128.3(3) . . . . ?
C25_1 C20_1 C21_1 C22_1 0.9(6) . . . . ?
S2_1 C20_1 C21_1 C22_1 176.5(3) . . . . ?
C20_1 C21_1 C22_1 C23_1 -2.2(7) . . . . ?
C21_1 C22_1 C23_1 C24_1 3.2(9) . . . . ?
C22_1 C23_1 C24_1 C25_1 -2.8(9) . . . . ?
C21_1 C20_1 C25_1 C24_1 -0.6(7) . . . . ?
S2_1 C20_1 C25_1 C24_1 -176.2(4) . . . . ?
C23_1 C24_1 C25_1 C20_1 1.5(8) . . . . ?
N3_1 C3_1 C26_1 C27_1 -69.7(4) . . . . ?
N2_1 C3_1 C26_1 C27_1 108.1(4) . . . . ?
C3_1 C26_1 C27_1 C28_1 166.5(3) . . . . ?
C3_1 C26_1 C27_1 S3_1 -68.5(3) . . . . ?
C31_1 S3_1 C27_1 C26_1 134.6(3) . . . . ?
C31_1 S3_1 C27_1 C28_1 -100.4(3) . . . . ?
C26_1 C27_1 C28_1 O3_1 -53.5(4) . . . . ?
S3_1 C27_1 C28_1 O3_1 -175.9(3) . . . . ?
C26_1 C27_1 C28_1 C30_1 63.3(4) . . . . ?
S3_1 C27_1 C28_1 C30_1 -59.1(4) . . . . ?
C26_1 C27_1 C28_1 C29_1 -171.2(3) . . . . ?
S3_1 C27_1 C28_1 C29_1 66.4(4) . . . . ?
C27_1 S3_1 C31_1 C36_1 128.4(3) . . . . ?
C27_1 S3_1 C31_1 C32_1 -58.9(4) . . . . ?
C36_1 C31_1 C32_1 C33_1 -0.6(6) . . . . ?
S3_1 C31_1 C32_1 C33_1 -173.2(3) . . . . ?
C31_1 C32_1 C33_1 C34_1 1.7(7) . . . . ?
C32_1 C33_1 C34_1 C35_1 -1.4(7) . . . . ?
C33_1 C34_1 C35_1 C36_1 0.0(7) . . . . ?
C34_1 C35_1 C36_1 C31_1 1.1(7) . . . . ?
C32_1 C31_1 C36_1 C35_1 -0.8(6) . . . . ?
S3_1 C31_1 C36_1 C35_1 172.2(3) . . . . ?
C2_2 N1_2 C1_2 N3_2 6.9(5) . . . . ?
C2_2 N1_2 C1_2 C4_2 -174.7(3) . . . . ?
C3_2 N3_2 C1_2 N1_2 -2.2(5) . . . . ?
C3_2 N3_2 C1_2 C4_2 179.3(3) . . . . ?
C1_2 N1_2 C2_2 N2_2 -6.0(5) . . . . ?
C1_2 N1_2 C2_2 C15_2 176.4(3) . . . . ?
C3_2 N2_2 C2_2 N1_2 0.5(5) . . . . ?
C3_2 N2_2 C2_2 C15_2 178.2(3) . . . . ?
C1_2 N3_2 C3_2 N2_2 -4.1(5) . . . . ?
C1_2 N3_2 C3_2 C26_2 173.9(3) . . . . ?
C2_2 N2_2 C3_2 N3_2 4.9(5) . . . . ?
C2_2 N2_2 C3_2 C26_2 -173.0(3) . . . . ?
N1_2 C1_2 C4_2 C5_2 24.6(5) . . . . ?
N3_2 C1_2 C4_2 C5_2 -156.9(3) . . . . ?
C1_2 C4_2 C5_2 C6_2 -169.9(3) . . . . ?
C1_2 C4_2 C5_2 S1_2 64.1(4) . . . . ?
C9_2 S1_2 C5_2 C4_2 -131.6(3) . . . . ?
C9_2 S1_2 C5_2 C6_2 102.5(3) . . . . ?
C4_2 C5_2 C6_2 O1_2 59.0(4) . . . . ?
S1_2 C5_2 C6_2 O1_2 -177.0(2) . . . . ?
C4_2 C5_2 C6_2 C7_2 177.8(3) . . . . ?
S1_2 C5_2 C6_2 C7_2 -58.2(4) . . . . ?
C4_2 C5_2 C6_2 C8_2 -56.8(4) . . . . ?
S1_2 C5_2 C6_2 C8_2 67.1(4) . . . . ?
C5_2 S1_2 C9_2 C14_2 33.5(5) . . . . ?
C5_2 S1_2 C9_2 C10_2 -150.2(4) . . . . ?
C14_2 C9_2 C10_2 C11_2 3.0(9) . . . . ?
S1_2 C9_2 C10_2 C11_2 -173.6(6) . . . . ?
C9_2 C10_2 C11_2 C12_2 -3.2(11) . . . . ?
C10_2 C11_2 C12_2 C13_2 1.2(11) . . . . ?
C11_2 C12_2 C13_2 C14_2 0.8(9) . . . . ?
C10_2 C9_2 C14_2 C13_2 -1.0(7) . . . . ?
S1_2 C9_2 C14_2 C13_2 175.3(4) . . . . ?
C12_2 C13_2 C14_2 C9_2 -0.9(8) . . . . ?
N1_2 C2_2 C15_2 C16_2 -131.8(4) . . . . ?
N2_2 C2_2 C15_2 C16_2 50.3(4) . . . . ?
C2_2 C15_2 C16_2 C17_2 -173.1(3) . . . . ?
C2_2 C15_2 C16_2 S2_2 60.2(4) . . . . ?
C20_2 S2_2 C16_2 C17_2 92.5(3) . . . . ?
C20_2 S2_2 C16_2 C15_2 -142.9(3) . . . . ?
C15_2 C16_2 C17_2 O2_2 58.2(4) . . . . ?
S2_2 C16_2 C17_2 O2_2 -179.0(2) . . . . ?
C15_2 C16_2 C17_2 C18_2 -58.4(4) . . . . ?
S2_2 C16_2 C17_2 C18_2 64.5(4) . . . . ?
C15_2 C16_2 C17_2 C19_2 176.5(3) . . . . ?
S2_2 C16_2 C17_2 C19_2 -60.6(4) . . . . ?
C16_2 S2_2 C20_2 C21_2 49.1(4) . . . . ?
C16_2 S2_2 C20_2 C25_2 -135.9(3) . . . . ?
C25_2 C20_2 C21_2 C22_2 1.2(6) . . . . ?
S2_2 C20_2 C21_2 C22_2 176.1(3) . . . . ?
C20_2 C21_2 C22_2 C23_2 -2.8(7) . . . . ?
C21_2 C22_2 C23_2 C24_2 1.2(7) . . . . ?
C22_2 C23_2 C24_2 C25_2 2.1(7) . . . . ?
C23_2 C24_2 C25_2 C20_2 -3.7(7) . . . . ?
C21_2 C20_2 C25_2 C24_2 2.0(7) . . . . ?
S2_2 C20_2 C25_2 C24_2 -173.1(4) . . . . ?
N3_2 C3_2 C26_2 C27_2 -59.0(4) . . . . ?
N2_2 C3_2 C26_2 C27_2 119.0(4) . . . . ?
C3_2 C26_2 C27_2 C28_2 173.2(3) . . . . ?
C3_2 C26_2 C27_2 S3_2 -62.2(3) . . . . ?
C31_2 S3_2 C27_2 C26_2 138.7(3) . . . . ?
C31_2 S3_2 C27_2 C28_2 -95.9(3) . . . . ?
C26_2 C27_2 C28_2 O3_2 -55.6(4) . . . . ?
S3_2 C27_2 C28_2 O3_2 -177.5(2) . . . . ?
C26_2 C27_2 C28_2 C30_2 60.7(4) . . . . ?
S3_2 C27_2 C28_2 C30_2 -61.2(3) . . . . ?
C26_2 C27_2 C28_2 C29_2 -174.0(3) . . . . ?
S3_2 C27_2 C28_2 C29_2 64.2(3) . . . . ?
C27_2 S3_2 C31_2 C32_2 -52.9(4) . . . . ?
C27_2 S3_2 C31_2 C36_2 131.3(3) . . . . ?
C36_2 C31_2 C32_2 C33_2 -1.0(6) . . . . ?
S3_2 C31_2 C32_2 C33_2 -176.7(3) . . . . ?
C31_2 C32_2 C33_2 C34_2 0.8(7) . . . . ?
C32_2 C33_2 C34_2 C35_2 1.5(7) . . . . ?
C33_2 C34_2 C35_2 C36_2 -3.6(7) . . . . ?
C34_2 C35_2 C36_2 C31_2 3.4(7) . . . . ?
C32_2 C31_2 C36_2 C35_2 -1.1(6) . . . . ?
S3_2 C31_2 C36_2 C35_2 174.8(3) . . . . ?
